data_2101290
loop_
_publ_author_name
'Spengler, R.'
'Lange, J.'
'Zimmermann, H.'
'Burzlaff, H.'
'Veltsistas, P. G.'
'Karayannis, M. I.'

_publ_section_title
;
 Structure of C~36~H~52~Cl~6~InN~3~O~14~
;
_journal_issue 2
_journal_name_full 'Acta Crystallographica Section B'
_journal_page_first 174
_journal_page_last 177
_journal_paper_doi 10.1107/S010876819400563X
_journal_volume 51
_journal_year 1995
_chemical_formula_sum 'C36 H52 Cl6 In N3 O14'
_chemical_formula_weight 1078.36
_space_group_IT_number 60
_symmetry_cell_setting orthorhombic
_symmetry_space_group_name_Hall '-P 2n 2ab'
_symmetry_space_group_name_H-M 'P b c n'
_cell_angle_alpha 90
_cell_angle_beta 90
_cell_angle_gamma 90
_cell_formula_units_Z 4
_cell_length_a 26.639(4)
_cell_length_b 16.667(2)
_cell_length_c 10.538(2)
_cell_volume 4678.8(13)
_diffrn_radiation_type Mo
_diffrn_radiation_wavelength 0.70926
_exptl_absorpt_coefficient_mu 0.9087
_exptl_crystal_density_diffrn 1.540
_exptl_crystal_F_000 2208
_cod_data_source_file se0148.cif
_cod_data_source_block se0148a
_cod_original_cell_volume 4678.6(5)
_cod_database_code 2101290

loop_
_symmetry_equiv_pos_as_xyz
x,y,z
-x,-y,-z
1/2+x,1/2+y,1/2-z
-1/2-x,-1/2-y,-1/2+z
x,-y,1/2+z
-x,+y,-1/2-z
1/2-x,1/2+y,z
-1/2+x,-1/2-y,-z

loop_
_atom_site_label
_atom_site_fract_x
_atom_site_fract_y
_atom_site_fract_z
_atom_site_U_iso_or_equiv
H(1) .2532(2) .4827(4) .2391(7) .0695(5)
H(2) .2576(2) .4438(4) .4374(7) .0695(5)
H(3) .2988(2) .3650(4) .3946(6) .0695(5)
H(4) .2029(2) .3792(4) .3350(7) .0695(5)
H(5) .2100(2) .3258(4) .4124(7) .0695(5)
H(6) .2351(2) .2919(4) .2917(7) .0695(5)
H(7) .3015(2) .4287(4) .0735(7) .0695(5)
H(8) .2574(2) .3763(4) .1133(7) .0695(5)
H(9) .3524(2) .3492(4) .1888(7) .0695(5)
H(10) .3277(3) .3078(4) .0669(8) .0695(5)
H(11) .3078(2) .2823(4) .2173(7) .0695(5)
H(12) .3538(2) .4613(4) .2903(7) .0695(5)
H(13) .3189(2) .5007(5) .3791(7) .0695(5)
H(14) .3417(3) .5505(4) .1131(8) .0695(5)
H(15) .3608(2) .5987(4) .2451(8) .0695(5)
H(16) .3028(2) .6031(4) .2070(7) .0695(5)
H(17) .50000 .6912(6) .25000 .0695(5)
H(18) .5594(2) .7629(4) .3572(7) .0695(5)
H(19) .5595(4) .8339(7) .2770(10) .0695(5)
H(20) .4173(2) .7042(4) .3438(7) .0695(5)
H(21) .3954(2) .7752(4) .3214(7) .0695(5)
H(22) .4140(4) .7874(8) .4260(10) .0695(5)
H(23) .4787(4) .8172(7) .4000(10) .0695(5)
H(24) .4930(3) .7492(3) .4290(7) .0695(5)
H(25) .4607(5) .9028(8) .1100(10) .0695(5)
H(26) .5006(6) .9038(7) .1430(10) .0695(5)
H(27) .4812(4) .9255(6) .243(2) .0695(5)
In(1) .50000 .218316(6) .25000 .0363
Cl(1) .661460(10) .19295(2) -.01039(3) .0712
Cl(2) .608300(10) .03227(2) .51629(3) .0866
Cl(3) .573881(9) .45717(2) .48529(3) .0503
O(1) .54431(2) .13705(4) .35762(6) .0439
O(2) .56549(2) .20264(4) .13441(6) .0403
O(3) .72561(2) .08674(5) .14732(8) .0691
O(4) .70319(2) .01741(5) .36839(8) .0786
O(5) .52868(2) .31841(4) .35313(6) .0403
O(6) .53350(2) .59967(4) .34422(7) .0520
O(7) .40411(3) .36165(5) .43300(10) .1182
N(1) .28346(3) .44411(5) .25840(9) .0514
N(2) .50000 .75937(6) .25000 .0453
C(1) .58780(3) .12213(6) .31310(10) .0384
C(2) .60057(3) .16072(6) .18523(9) .0357
C(3) .64697(3) .14908(6) .13340(10) .0419
C(4) .68377(3) .09992(6) .19040(10) .0475
C(5) .67067(3) .05996(6) .31930(10) .0504
C(6) .62293(4) .07518(6) .37000(10) .0526
C(7) .51729(3) .38693(5) .30852(9) .0333
C(8) .53387(3) .45919(6) .35510(10) .0360
C(9) .51916(3) .53368(5) .30574(9) .0380
C(10) .26705(4) .39652(7) .37280(10) .0771
C(11) .22179(5) .34508(8) .3442(2) .1200
C(12) .29146(4) .39501(7) .14190(10) .0609
C(13) .32702(5) .32434(7) .15910(10) .0851
C(14) .32844(3) .49699(8) .29110(10) .0706
C(15) .33405(4) .56635(7) .20620(10) .0851
C(16) .55731(7) .77740(10) .2718(2) .0547
C(17) .41574(4) .75350(7) .35210(10) .0893
C(18) .47309(7) .77420(10) .3716(2) .0567
C(19) .47969(7) .80090(10) .1404(2) .0633
C(20) .47620(10) .8897(2) .1582(3) .1077

loop_
_geom_angle_atom_site_label_1
_geom_angle_atom_site_label_2
_geom_angle_atom_site_label_3
_geom_angle_site_symmetry_1
_geom_angle_site_symmetry_3
_geom_angle
O(1) In(1) O(1) . 6_656 100.79(3)
O(5) In(1) O(1) 6_6556 . 165.86(2)
O(5) In(1) O(1) 6_656 6_656 91.58(3)
O(5) In(1) O(1) . . 91.58(3)
O(5) In(1) O(1) . 6_656 165.88(2)
O(5) In(1) O(5) . 6_656 77.06(3)
O(2) In(1) O(1) . . 76.91(3)
O(2) In(1) O(1) . 6_656 94.08(3)
O(2) In(1) O(5) . 6_656 95.59(2)
O(2) In(1) O(5) . . 95.36(2)
O(2) In(1) O(1) 6_6556 . 94.08(3)
O(2) In(1) O(1) 6_656 6_656 76.91(3)
O(2) In(1) O(5) 6_656 6_656 95.36(2)
O(2) In(1) O(5) 6_6556 . 95.59(2)
O(2) In(1) O(2) 6_6556 . 166.00(2)

loop_
_geom_bond_atom_site_label_1
_geom_bond_atom_site_label_2
_geom_bond_site_symmetry_2
_geom_bond_distance
In(1) O(1) . 2.1246(7)
In(1) O(1) 6_656 2.1246(7)
In(1) O(5) . 2.1325(6)
In(1) O(5) 6_656 2.1325(6)
In(1) O(2) . 2.1438(6)
In(1) O(2) 6_656 2.1438(6)
